data_2220592
loop_
_publ_author_name
'Chohan, Zahid H.'
'Hanif, Muhammad'
'Tahir, M. Nawaz'

_publ_section_title <i>N</i>-[(<i>Z</i>)-(1-Methyl-1<i>H</i>-pyrrol-2-yl)methylidene]-1<i>H</i>-1,2,4-triazol-5-amine
_journal_coeditor_code NG2523
_journal_issue 1
_journal_name_full 'Acta Crystallographica Section E'
_journal_page_first o58
_journal_paper_doi 10.1107/S160053680804097X
_journal_volume 65
_journal_year 2009
_chemical_formula_iupac 'C8 H9 N5'
_chemical_formula_moiety 'C8 H9 N5'
_chemical_formula_sum 'C8 H9 N5'
_chemical_formula_weight 175.20
_chemical_name_systematic
;
<i>N</i>-[(<i>Z</i>)-(1-Methyl-1<i>H</i>-pyrrol-2-yl)methylidene]-1<i>H</i>-
1,2,4-triazol-5-amine
;
_space_group_IT_number 14
_symmetry_cell_setting monoclinic
_symmetry_space_group_name_Hall '-P 2ybc'
_symmetry_space_group_name_H-M 'P 1 21/c 1'
_atom_sites_solution_hydrogens geom
_atom_sites_solution_primary direct
_atom_sites_solution_secondary difmap
_audit_creation_method SHELXL-97
_cell_angle_alpha 90
_cell_angle_beta 101.917(2)
_cell_angle_gamma 90
_cell_formula_units_Z 4
_cell_length_a 7.2519(3)
_cell_length_b 12.8616(6)
_cell_length_c 9.7445(4)
_cell_measurement_reflns_used 1859
_cell_measurement_temperature 296(2)
_cell_measurement_theta_max 28.29
_cell_measurement_theta_min 2.68
_cell_volume 889.29(7)
_computing_cell_refinement 'SAINT (Bruker, 2007)'
_computing_data_collection 'APEX2 (Bruker, 2007)'
_computing_data_reduction 'SAINT (Bruker, 2007)'
_computing_molecular_graphics 'ORTEP-3 for Windows (Farrugia, 1997) and PLATON (Spek, 2003)'
_computing_publication_material 'WinGX (Farrugia, 1999) and PLATON (Spek, 2003)'
_computing_structure_refinement 'SHELXL97 (Sheldrick, 2008)'
_computing_structure_solution 'SHELXS97 (Sheldrick, 2008)'
_diffrn_ambient_temperature 296(2)
_diffrn_detector_area_resol_mean 7.4
_diffrn_measured_fraction_theta_full 0.998
_diffrn_measured_fraction_theta_max 0.998
_diffrn_measurement_device_type 'Bruker Kappa APEXII CCD'
_diffrn_measurement_method \w
_diffrn_radiation_monochromator graphite
_diffrn_radiation_source 'fine-focus sealed tube'
_diffrn_radiation_type MoK\a
_diffrn_radiation_wavelength 0.71073
_diffrn_reflns_av_R_equivalents 0.0244
_diffrn_reflns_av_sigmaI/netI 0.0195
_diffrn_reflns_limit_h_max 9
_diffrn_reflns_limit_h_min -5
_diffrn_reflns_limit_k_max 17
_diffrn_reflns_limit_k_min -16
_diffrn_reflns_limit_l_max 12
_diffrn_reflns_limit_l_min -12
_diffrn_reflns_number 10203
_diffrn_reflns_theta_full 28.29
_diffrn_reflns_theta_max 28.29
_diffrn_reflns_theta_min 2.66
_diffrn_standards_number 0
_exptl_absorpt_coefficient_mu 0.088
_exptl_absorpt_correction_T_max 0.988
_exptl_absorpt_correction_T_min 0.976
_exptl_absorpt_correction_type multi-scan
_exptl_absorpt_process_details '(SADABS; Bruker, 2005)'
_exptl_crystal_colour orange
_exptl_crystal_density_diffrn 1.309
_exptl_crystal_density_method 'not measured'
_exptl_crystal_description prismatic
_exptl_crystal_F_000 368
_exptl_crystal_size_max 0.26
_exptl_crystal_size_mid 0.20
_exptl_crystal_size_min 0.16
_refine_diff_density_max 0.162
_refine_diff_density_min -0.173
_refine_ls_extinction_method none
_refine_ls_goodness_of_fit_ref 1.033
_refine_ls_hydrogen_treatment mixed
_refine_ls_matrix_type full
_refine_ls_number_parameters 136
_refine_ls_number_reflns 2212
_refine_ls_number_restraints 0
_refine_ls_restrained_S_all 1.033
_refine_ls_R_factor_all 0.0534
_refine_ls_R_factor_gt 0.0374
_refine_ls_shift/su_max 0.001
_refine_ls_shift/su_mean 0.000
_refine_ls_structure_factor_coef Fsqd
_refine_ls_weighting_details 'calc w=1/[\s^2^(Fo^2^)+(0.0556P)^2^+0.079P] where P=(Fo^2^+2Fc^2^)/3'
_refine_ls_weighting_scheme calc
_refine_ls_wR_factor_gt 0.0961
_refine_ls_wR_factor_ref 0.1065
_reflns_number_gt 1651
_reflns_number_total 2212
_reflns_threshold_expression I>2\s(I)
_cod_data_source_file ng2523.cif
_cod_data_source_block I
_cod_original_sg_symbol_H-M 'P 21/c'
_cod_database_code 2220592
_cod_database_fobs_code 2220592

loop_
_symmetry_equiv_pos_site_id
_symmetry_equiv_pos_as_xyz
1 x,y,z
2 -x,1/2+y,1/2-z
3 -x,-y,-z
4 x,1/2-y,1/2+z

loop_
_atom_site_aniso_label
_atom_site_aniso_U_11
_atom_site_aniso_U_22
_atom_site_aniso_U_33
_atom_site_aniso_U_12
_atom_site_aniso_U_13
_atom_site_aniso_U_23
N1 0.0532(5) 0.0502(6) 0.0587(6) 0.0034(4) 0.0099(4) 0.0071(5)
N2 0.0558(5) 0.0467(5) 0.0355(5) 0.0026(4) 0.0102(4) 0.0039(4)
N3 0.0696(6) 0.0446(5) 0.0290(4) -0.0016(4) 0.0116(4) -0.0003(4)
N4 0.0813(7) 0.0435(6) 0.0415(5) 0.0025(5) 0.0143(5) -0.0004(4)
N5 0.0708(6) 0.0486(5) 0.0302(4) 0.0041(4) 0.0137(4) 0.0046(4)
C1 0.0920(10) 0.0713(10) 0.0546(8) 0.0084(8) -0.0044(7) 0.0100(7)
C2 0.0635(8) 0.0525(8) 0.0924(11) 0.0090(6) 0.0187(7) 0.0113(7)
C3 0.0720(9) 0.0503(8) 0.0983(12) 0.0023(7) 0.0292(8) -0.0106(8)
C4 0.0618(8) 0.0581(8) 0.0653(8) -0.0038(6) 0.0189(6) -0.0101(6)
C5 0.0455(5) 0.0481(6) 0.0494(6) -0.0023(5) 0.0135(4) 0.0009(5)
C6 0.0499(6) 0.0485(6) 0.0373(5) -0.0020(5) 0.0102(4) 0.0035(5)
C7 0.0515(6) 0.0444(6) 0.0288(5) -0.0021(4) 0.0090(4) 0.0009(4)
C8 0.0782(8) 0.0466(7) 0.0388(6) 0.0043(6) 0.0120(5) 0.0068(5)

loop_
_atom_site_type_symbol
_atom_site_label
_atom_site_fract_x
_atom_site_fract_y
_atom_site_fract_z
_atom_site_U_iso_or_equiv
_atom_site_thermal_displace_type
_atom_site_calc_flag
_atom_site_refinement_flags
_atom_site_occupancy
N N1 0.11672(13) 0.58683(8) 0.33358(11) 0.0543(3) Uani . . 1.000
N N2 0.27287(13) 0.37308(7) 0.38528(9) 0.0459(3) Uani . . 1.000
N N3 0.38353(14) 0.21080(7) 0.32861(9) 0.0475(3) Uani . . 1.000
N N4 0.44733(16) 0.11865(8) 0.38789(10) 0.0552(3) Uani . . 1.000
N N5 0.37569(15) 0.22874(7) 0.54902(9) 0.0494(3) Uani . . 1.000
C C1 0.0572(2) 0.53330(12) 0.20067(14) 0.0754(5) Uani . . 1.000
C C2 0.0834(2) 0.68853(11) 0.35562(19) 0.0691(5) Uani . . 1.000
C C3 0.1530(2) 0.71296(12) 0.49152(19) 0.0719(6) Uani . . 1.000
C C4 0.23118(19) 0.62366(11) 0.55771(16) 0.0609(5) Uani . . 1.000
C C5 0.20967(15) 0.54493(9) 0.45902(12) 0.0471(3) Uani . . 1.000
C C6 0.27772(15) 0.44120(9) 0.48170(12) 0.0451(3) Uani . . 1.000
C C7 0.34307(15) 0.27546(8) 0.42465(10) 0.0415(3) Uani . . 1.000
C C8 0.43865(19) 0.13408(10) 0.51969(12) 0.0545(4) Uani . . 1.000
H H1A -0.03220 0.57556 0.13837 0.1132 Uiso . . 1.000
H H1B -0.00032 0.46826 0.21599 0.1132 Uiso . . 1.000
H H1C 0.16470 0.52068 0.15976 0.1132 Uiso . . 1.000
H H2 0.025(2) 0.7315(13) 0.2805(17) 0.0829 Uiso . . 1.000
H H3 0.149(2) 0.7801(13) 0.5321(17) 0.0862 Uiso . . 1.000
H H3N 0.3769(18) 0.2235(10) 0.2359(14) 0.0571 Uiso . . 1.000
H H4 0.294(2) 0.6150(11) 0.6550(17) 0.0730 Uiso . . 1.000
H H6 0.3326(17) 0.4259(9) 0.5798(14) 0.0541 Uiso . . 1.000
H H8 0.4755(19) 0.0815(11) 0.5904(15) 0.0655 Uiso . . 1.000

loop_
_atom_type_symbol
_atom_type_description
_atom_type_scat_dispersion_real
_atom_type_scat_dispersion_imag
_atom_type_scat_source
N N 0.0061 0.0033 'International Tables Vol C Tables 4.2.6.8 and 6.1.1.4'
H H 0.0000 0.0000 'International Tables Vol C Tables 4.2.6.8 and 6.1.1.4'
C C 0.0033 0.0016 'International Tables Vol C Tables 4.2.6.8 and 6.1.1.4'

loop_
_geom_angle_atom_site_label_1
_geom_angle_atom_site_label_2
_geom_angle_atom_site_label_3
_geom_angle_site_symmetry_1
_geom_angle_site_symmetry_2
_geom_angle_site_symmetry_3
_geom_angle
_geom_angle_publ_flag
C1 N1 C2 . . . 124.70(12) no
C1 N1 C5 . . . 127.37(11) no
C2 N1 C5 . . . 107.91(11) no
C6 N2 C7 . . . 117.80(9) no
N4 N3 C7 . . . 110.62(8) no
N3 N4 C8 . . . 101.73(10) no
C7 N5 C8 . . . 102.63(9) no
N4 N3 H3N . . . 121.5(8) no
C7 N3 H3N . . . 127.8(8) no
N1 C2 C3 . . . 109.66(14) no
C2 C3 C4 . . . 107.35(14) no
C3 C4 C5 . . . 107.93(13) no
N1 C5 C4 . . . 107.15(11) no
C4 C5 C6 . . . 126.33(11) no
N1 C5 C6 . . . 126.48(10) no
N2 C6 C5 . . . 124.85(11) no
N2 C7 N3 . . . 119.75(9) no
N2 C7 N5 . . . 130.62(9) no
N3 C7 N5 . . . 109.60(9) no
N4 C8 N5 . . . 115.42(11) no
N1 C1 H1A . . . 109.00 no
N1 C1 H1B . . . 109.00 no
N1 C1 H1C . . . 109.00 no
H1A C1 H1B . . . 109.00 no
H1A C1 H1C . . . 109.00 no
H1B C1 H1C . . . 109.00 no
N1 C2 H2 . . . 120.5(10) no
C3 C2 H2 . . . 129.7(10) no
C2 C3 H3 . . . 125.4(10) no
C4 C3 H3 . . . 127.2(10) no
C3 C4 H4 . . . 128.1(9) no
C5 C4 H4 . . . 124.0(9) no
N2 C6 H6 . . . 121.6(7) no
C5 C6 H6 . . . 113.5(7) no
N4 C8 H8 . . . 122.1(9) no
N5 C8 H8 . . . 122.5(9) no

loop_
_geom_bond_atom_site_label_1
_geom_bond_atom_site_label_2
_geom_bond_site_symmetry_1
_geom_bond_site_symmetry_2
_geom_bond_distance
_geom_bond_publ_flag
N1 C1 . . 1.4515(17) no
N1 C2 . . 1.3553(18) no
N1 C5 . . 1.3779(15) no
N2 C6 . . 1.2798(14) no
N2 C7 . . 1.3792(14) no
N3 N4 . . 1.3572(14) no
N3 C7 . . 1.3293(14) no
N4 C8 . . 1.3139(15) no
N5 C7 . . 1.3294(13) no
N5 C8 . . 1.3514(16) no
N3 H3N . . 0.910(13) no
C2 C3 . . 1.353(3) no
C3 C4 . . 1.380(2) no
C4 C5 . . 1.3830(19) no
C5 C6 . . 1.4238(16) no
C1 H1A . . 0.9600 no
C1 H1B . . 0.9600 no
C1 H1C . . 0.9600 no
C2 H2 . . 0.945(16) no
C3 H3 . . 0.953(17) no
C4 H4 . . 0.970(16) no
C6 H6 . . 0.977(13) no
C8 H8 . . 0.963(14) no

loop_
_geom_contact_atom_site_label_1
_geom_contact_atom_site_label_2
_geom_contact_distance
_geom_contact_site_symmetry_1
_geom_contact_site_symmetry_2
_geom_contact_publ_flag
N1 N2 2.9763(14) . . no
N2 N1 2.9763(14) . . no
N2 C1 2.9609(17) . . no
N3 N5 2.8225(12) . 4_554 no
N3 N5 2.1725(12) . . no
N4 C8 3.4283(17) . 3_656 no
N4 N5 2.2532(14) . . no
N5 N3 2.8225(12) . 4_555 no
N5 N4 2.2532(14) . . no
N2 H1B 2.6100 . . no
N2 H1C 2.8900 . . no
N3 H2 2.946(15) . 2_545 no
N4 H8 2.634(14) . 3_656 no
N5 H6 2.580(12) . . no
N5 H3N 1.920(13) . 4_555 no
C1 N2 2.9609(17) . . no
C3 C7 3.5793(19) . 3_666 no
C3 C8 3.576(2) . 3_666 no
C4 C7 3.3206(18) . 3_666 no
C5 C5 3.4963(16) . 3_566 no
C6 C6 3.5119(16) . 3_666 no
C7 C3 3.5793(19) . 3_666 no
C7 C4 3.3206(18) . 3_666 no
C8 C3 3.576(2) . 3_666 no
C8 N4 3.4283(17) . 3_656 no
C1 H3 3.058(16) . 4_564 no
C6 H1B 2.9600 . . no
C7 H2 3.039(16) . 2_545 no
C7 H3N 2.992(13) . 4_555 no
C8 H8 3.083(14) . 3_656 no
C8 H3N 2.896(13) . 4_555 no
H1A H2 2.4200 . . no
H1B N2 2.6100 . . no
H1B C6 2.9600 . . no
H1C N2 2.8900 . . no
H2 H1A 2.4200 . . no
H2 N3 2.946(15) . 2_555 no
H2 C7 3.039(16) . 2_555 no
H3 C1 3.058(16) . 4_565 no
H3N N5 1.920(13) . 4_554 no
H3N C7 2.992(13) . 4_554 no
H3N C8 2.896(13) . 4_554 no
H3N H6 2.431(18) . 4_554 no
H4 H6 2.572(19) . . no
H6 N5 2.580(12) . . no
H6 H4 2.572(19) . . no
H6 H3N 2.431(18) . 4_555 no
H8 N4 2.634(14) . 3_656 no
H8 C8 3.083(14) . 3_656 no

loop_
_geom_hbond_atom_site_label_D
_geom_hbond_atom_site_label_H
_geom_hbond_atom_site_label_A
_geom_hbond_site_symmetry_A
_geom_hbond_distance_DH
_geom_hbond_distance_HA
_geom_hbond_distance_DA
_geom_hbond_angle_DHA
_geom_hbond_publ_flag
N3 H3n N5 4_554 0.910(13) 1.920(13) 2.8225(12) 171.3(12) yes
C1 H1B N2 . 0.9600 2.6100 2.9609(17) 102.00 no

loop_
_geom_torsion_atom_site_label_1
_geom_torsion_atom_site_label_2
_geom_torsion_atom_site_label_3
_geom_torsion_atom_site_label_4
_geom_torsion_site_symmetry_1
_geom_torsion_site_symmetry_2
_geom_torsion_site_symmetry_3
_geom_torsion_site_symmetry_4
_geom_torsion
_geom_torsion_publ_flag
C1 N1 C5 C4 . . . . -177.86(12) no
C1 N1 C2 C3 . . . . 178.37(12) no
C5 N1 C2 C3 . . . . 0.21(16) no
C2 N1 C5 C6 . . . . -177.44(12) no
C2 N1 C5 C4 . . . . 0.23(14) no
C1 N1 C5 C6 . . . . 4.47(19) no
C6 N2 C7 N5 . . . . 18.65(18) no
C6 N2 C7 N3 . . . . -163.70(11) no
C7 N2 C6 C5 . . . . -179.40(11) no
N4 N3 C7 N5 . . . . -0.82(14) no
N4 N3 C7 N2 . . . . -178.93(10) no
C7 N3 N4 C8 . . . . 0.72(13) no
N3 N4 C8 N5 . . . . -0.41(15) no
C8 N5 C7 N3 . . . . 0.52(13) no
C8 N5 C7 N2 . . . . 178.36(12) no
C7 N5 C8 N4 . . . . -0.06(15) no
N1 C2 C3 C4 . . . . -0.57(17) no
C2 C3 C4 C5 . . . . 0.70(17) no
C3 C4 C5 C6 . . . . 177.10(12) no
C3 C4 C5 N1 . . . . -0.57(15) no
C4 C5 C6 N2 . . . . -172.36(12) no
N1 C5 C6 N2 . . . . 4.88(19) no

loop_
_cod_related_entry_id
_cod_related_entry_database
_cod_related_entry_code
1 ChemSpider 24741347
